data_7112063
loop_
_publ_author_name
'Rosa Padilla'
'Heather L. Buckley'
'Ashleigh L. Ward'
'John Arnold'

_publ_section_title
;
 Synthesis, structure and reactivity of group 4 corrole complexes
;
_journal_name_full Chem.Commun.
_journal_page_first 2922
_journal_paper_doi 10.1039/c4cc00037d
_journal_volume 50
_journal_year 2014
_chemical_formula_sum 'C48 H48 N4 O Si Ti Zr0'
_chemical_formula_weight 772.89
_chemical_name_common alw072
_chemical_name_systematic
;
 ?
;
_space_group_IT_number 15
_symmetry_cell_setting monoclinic
_symmetry_space_group_name_Hall '-C 2yc'
_symmetry_space_group_name_H-M 'C 1 2/c 1'
_atom_sites_solution_hydrogens geom
_atom_sites_solution_primary direct
_atom_sites_solution_secondary difmap
_audit_creation_method SHELXL-97
_cell_angle_alpha 90.00
_cell_angle_beta 106.672(3)
_cell_angle_gamma 90.00
_cell_formula_units_Z 8
_cell_length_a 25.7460(12)
_cell_length_b 14.2366(7)
_cell_length_c 26.5033(13)
_cell_measurement_reflns_used 9964
_cell_measurement_temperature 103(2)
_cell_measurement_theta_max 25.34
_cell_measurement_theta_min 2.72
_cell_volume 9306.0(8)
_computing_cell_refinement 'Bruker SAINT'
_computing_data_collection 'Bruker APEX2'
_computing_data_reduction 'Bruker SAINT'
_computing_molecular_graphics ORTEP-32
_computing_publication_material WinGX
_computing_structure_refinement 'SHELXL-97 (Sheldrick, 2008)'
_computing_structure_solution 'SHELXS-97 (Sheldrick, 2008)'
_diffrn_ambient_temperature 103(2)
_diffrn_detector_area_resol_mean 8.366
_diffrn_measured_fraction_theta_full 1.000
_diffrn_measured_fraction_theta_max 0.997
_diffrn_measurement_device_type 'Bruker APEX-II CCD'
_diffrn_measurement_method '\f and \w scans'
_diffrn_radiation_monochromator 'QUAZAR multilayer mirrors'
_diffrn_radiation_source 'fine-focus sealed tube'
_diffrn_radiation_type MoK\a
_diffrn_radiation_wavelength 0.71073
_diffrn_reflns_av_R_equivalents 0.0561
_diffrn_reflns_av_sigmaI/netI 0.0433
_diffrn_reflns_limit_h_max 31
_diffrn_reflns_limit_h_min -30
_diffrn_reflns_limit_k_max 17
_diffrn_reflns_limit_k_min -17
_diffrn_reflns_limit_l_max 31
_diffrn_reflns_limit_l_min -31
_diffrn_reflns_number 46668
_diffrn_reflns_theta_full 25.00
_diffrn_reflns_theta_max 25.41
_diffrn_reflns_theta_min 1.60
_exptl_absorpt_coefficient_mu 0.246
_exptl_absorpt_correction_T_max 0.9830
_exptl_absorpt_correction_T_min 0.9806
_exptl_absorpt_correction_type multi-scan
_exptl_absorpt_process_details SADABS
_exptl_crystal_colour red
_exptl_crystal_density_diffrn 1.103
_exptl_crystal_density_meas a
_exptl_crystal_density_method 'not measured'
_exptl_crystal_description block
_exptl_crystal_F_000 3264
_exptl_crystal_size_max 0.08
_exptl_crystal_size_mid 0.07
_exptl_crystal_size_min 0.07
_platon_squeeze_details
;
;
_refine_diff_density_max 0.452
_refine_diff_density_min -0.328
_refine_diff_density_rms 0.063
_refine_ls_extinction_method none
_refine_ls_goodness_of_fit_ref 1.057
_refine_ls_hydrogen_treatment constr
_refine_ls_matrix_type full
_refine_ls_number_parameters 506
_refine_ls_number_reflns 8562
_refine_ls_number_restraints 0
_refine_ls_restrained_S_all 1.057
_refine_ls_R_factor_all 0.0679
_refine_ls_R_factor_gt 0.0516
_refine_ls_shift/su_max 0.018
_refine_ls_shift/su_mean 0.000
_refine_ls_structure_factor_coef Fsqd
_refine_ls_weighting_details 'calc w=1/[\s^2^(Fo^2^)+(0.0808P)^2^+5.3581P] where P=(Fo^2^+2Fc^2^)/3'
_refine_ls_weighting_scheme calc
_refine_ls_wR_factor_gt 0.1362
_refine_ls_wR_factor_ref 0.1443
_reflns_number_gt 6622
_reflns_number_total 8562
_reflns_threshold_expression >2sigma(I)
_cod_data_source_file c4cc00037d.txt
_cod_data_source_block shelxl
_cod_original_sg_symbol_H-M C2/c
_cod_database_code 7112063

loop_
_symmetry_equiv_pos_as_xyz
'x, y, z'
'-x, y, -z+1/2'
'x+1/2, y+1/2, z'
'-x+1/2, y+1/2, -z+1/2'
'-x, -y, -z'
'x, -y, z-1/2'
'-x+1/2, -y+1/2, -z'
'x+1/2, -y+1/2, z-1/2'

loop_
_atom_site_label
_atom_site_type_symbol
_atom_site_fract_x
_atom_site_fract_y
_atom_site_fract_z
_atom_site_U_iso_or_equiv
_atom_site_adp_type
_atom_site_occupancy
_atom_site_symmetry_multiplicity
_atom_site_calc_flag
_atom_site_refinement_flags
C00A C 0.07359(9) 0.73575(16) 0.55081(9) 0.0226(5) Uani 1 1 d .
C00B C 0.21858(9) 1.04945(17) 0.64633(9) 0.0232(5) Uani 1 1 d .
C00C C 0.11228(9) 0.59485(17) 0.51891(9) 0.0241(5) Uani 1 1 d .
C00D C -0.05163(9) 0.96481(17) 0.56530(9) 0.0233(5) Uani 1 1 d .
C00E C 0.23658(9) 0.81094(17) 0.62172(9) 0.0237(5) Uani 1 1 d .
C00F C 0.19840(9) 1.21955(17) 0.65115(9) 0.0233(5) Uani 1 1 d .
C00G C 0.17909(9) 1.12042(16) 0.63963(9) 0.0225(5) Uani 1 1 d .
C00H C 0.12343(10) 1.10157(17) 0.62233(9) 0.0239(5) Uani 1 1 d .
C00I C 0.17207(9) 0.71095(17) 0.57901(9) 0.0229(5) Uani 1 1 d .
C00J C 0.27608(9) 1.05353(18) 0.65864(9) 0.0263(5) Uani 1 1 d .
H00J H 0.2977 1.1085 0.6677 0.032 Uiso 1 1 calc R
C00K C 0.11913(9) 0.68146(17) 0.55205(9) 0.0230(5) Uani 1 1 d .
C00L C -0.01274(9) 0.78785(17) 0.53212(9) 0.0241(5) Uani 1 1 d .
H00L H -0.0511 0.7920 0.5189 0.029 Uiso 1 1 calc R
C00M C 0.19997(10) 1.26097(17) 0.69929(10) 0.0269(5) Uani 1 1 d .
C00N C 0.22327(9) 0.67116(18) 0.58142(9) 0.0267(5) Uani 1 1 d .
H00N H 0.2291 0.6122 0.5672 0.032 Uiso 1 1 calc R
C00O C 0.00765(9) 0.94784(17) 0.57600(9) 0.0224(5) Uani 1 1 d .
C00P C 0.24951(9) 0.90394(17) 0.64008(9) 0.0235(5) Uani 1 1 d .
C00Q C -0.16392(9) 0.98360(17) 0.54091(9) 0.0252(5) Uani 1 1 d .
C00R C 0.29489(9) 0.96423(18) 0.65512(9) 0.0272(6) Uani 1 1 d .
H00R H 0.3318 0.9463 0.6616 0.033 Uiso 1 1 calc R
C00S C 0.11127(10) 0.50555(18) 0.54057(10) 0.0279(6) Uani 1 1 d .
C00T C 0.01836(9) 0.71512(17) 0.52453(9) 0.0244(5) Uani 1 1 d .
H00T H 0.0054 0.6598 0.5050 0.029 Uiso 1 1 calc R
C00U C -0.13518(10) 1.03824(18) 0.51517(10) 0.0276(6) Uani 1 1 d .
H00U H -0.1535 1.0823 0.4892 0.033 Uiso 1 1 calc R
C00V C 0.03244(10) 1.11806(17) 0.60150(10) 0.0261(5) Uani 1 1 d .
H00V H -0.0027 1.1442 0.5958 0.031 Uiso 1 1 calc R
C00W C -0.07916(9) 1.02821(18) 0.52756(10) 0.0264(5) Uani 1 1 d .
H00W H -0.0595 1.0657 0.5097 0.032 Uiso 1 1 calc R
C00X C -0.08147(9) 0.91147(17) 0.59102(9) 0.0254(5) Uani 1 1 d .
H00X H -0.0632 0.8678 0.6172 0.031 Uiso 1 1 calc R
C00Y C 0.08008(10) 1.16603(18) 0.61718(9) 0.0272(6) Uani 1 1 d .
H00Y H 0.0838 1.2317 0.6236 0.033 Uiso 1 1 calc R
C00Z C 0.22225(10) 1.35069(18) 0.71064(10) 0.0311(6) Uani 1 1 d .
H00Z H 0.2240 1.3785 0.7437 0.037 Uiso 1 1 calc R
C01A C 0.23738(10) 1.35921(19) 0.62648(11) 0.0324(6) Uani 1 1 d .
H01F H 0.2491 1.3939 0.6011 0.039 Uiso 1 1 calc R
C01B C 0.17848(12) 1.2116(2) 0.73977(10) 0.0376(7) Uani 1 1 d .
H01G H 0.1390 1.2184 0.7301 0.056 Uiso 1 1 calc R
H01H H 0.1946 1.2398 0.7745 0.056 Uiso 1 1 calc R
H01I H 0.1879 1.1449 0.7409 0.056 Uiso 1 1 calc R
C01C C -0.24856(11) 1.0309(2) 0.48310(10) 0.0397(7) Uani 1 1 d .
H01J H -0.2406 1.0984 0.4857 0.060 Uiso 1 1 calc R
H01K H -0.2875 1.0211 0.4773 0.060 Uiso 1 1 calc R
H01L H -0.2377 1.0043 0.4535 0.060 Uiso 1 1 calc R
C01D C 0.21396(12) 1.2279(2) 0.56055(11) 0.0410(7) Uani 1 1 d .
H01M H 0.2168 1.2782 0.5362 0.061 Uiso 1 1 calc R
H01N H 0.1794 1.1948 0.5466 0.061 Uiso 1 1 calc R
H01O H 0.2440 1.1837 0.5644 0.061 Uiso 1 1 calc R
C01E C 0.10886(13) 0.7005(2) 0.44029(11) 0.0443(7) Uani 1 1 d .
H01P H 0.1065 0.6933 0.4029 0.066 Uiso 1 1 calc R
H01Q H 0.1427 0.7327 0.4584 0.066 Uiso 1 1 calc R
H01R H 0.0780 0.7376 0.4437 0.066 Uiso 1 1 calc R
C01F C 0.10723(13) 0.3496(2) 0.42234(12) 0.0492(8) Uani 1 1 d .
H01S H 0.1245 0.2971 0.4449 0.074 Uiso 1 1 calc R
H01T H 0.1275 0.3636 0.3971 0.074 Uiso 1 1 calc R
H01U H 0.0699 0.3327 0.4032 0.074 Uiso 1 1 calc R
C01H C 0.26710(13) 1.4956(2) 0.68911(14) 0.0525(9) Uani 1 1 d .
H01$ H 0.3051 1.4936 0.6888 0.079 Uiso 1 1 calc R
H01V H 0.2653 1.5134 0.7243 0.079 Uiso 1 1 calc R
H01W H 0.2474 1.5419 0.6633 0.079 Uiso 1 1 calc R
C008 C 0.02222(9) 0.85695(17) 0.56344(9) 0.0215(5) Uani 1 1 d .
C009 C 0.04439(9) 1.02170(17) 0.59510(9) 0.0225(5) Uani 1 1 d .
C010 C 0.21653(9) 1.26953(18) 0.61360(10) 0.0270(6) Uani 1 1 d .
C011 C 0.26291(10) 0.73253(18) 0.60790(9) 0.0265(5) Uani 1 1 d .
H011 H 0.3010 0.7237 0.6155 0.032 Uiso 1 1 calc R
C012 C 0.12473(10) 0.86180(19) 0.70090(9) 0.0302(6) Uani 1 1 d .
H01A H 0.1587 0.8825 0.7269 0.036 Uiso 1 1 calc R
H01B H 0.0958 0.9045 0.7049 0.036 Uiso 1 1 calc R
C013 C 0.10955(10) 0.42726(19) 0.50846(10) 0.0323(6) Uani 1 1 d .
H013 H 0.1102 0.3664 0.5234 0.039 Uiso 1 1 calc R
C014 C -0.13703(10) 0.92056(18) 0.57937(10) 0.0279(6) Uani 1 1 d .
H014 H -0.1567 0.8839 0.5976 0.033 Uiso 1 1 calc R
C015 C 0.10789(10) 0.60399(18) 0.46485(10) 0.0296(6) Uani 1 1 d .
C016 C 0.10691(10) 0.4348(2) 0.45592(11) 0.0343(6) Uani 1 1 d .
C017 C 0.10456(10) 0.5235(2) 0.43466(10) 0.0337(6) Uani 1 1 d .
H017 H 0.1005 0.5297 0.3980 0.040 Uiso 1 1 calc R
C018 C 0.11228(12) 0.49364(19) 0.59694(11) 0.0380(7) Uani 1 1 d .
H01C H 0.1445 0.5247 0.6197 0.057 Uiso 1 1 calc R
H01D H 0.1134 0.4266 0.6055 0.057 Uiso 1 1 calc R
H01E H 0.0796 0.5218 0.6025 0.057 Uiso 1 1 calc R
C019 C 0.24171(10) 1.39975(18) 0.67501(11) 0.0343(6) Uani 1 1 d .
C101 C 0.03998(12) 0.7060(3) 0.68227(13) 0.0565(9) Uani 1 1 d .
H10G H 0.0130 0.7519 0.6861 0.085 Uiso 1 1 calc R
H10H H 0.0317 0.6444 0.6945 0.085 Uiso 1 1 calc R
H10I H 0.0392 0.7019 0.6451 0.085 Uiso 1 1 calc R
C102 C 0.11055(13) 0.7488(2) 0.79322(12) 0.0481(8) Uani 1 1 d .
H10A H 0.1476 0.7624 0.8148 0.072 Uiso 1 1 calc R
H10B H 0.0989 0.6882 0.8037 0.072 Uiso 1 1 calc R
H10C H 0.0861 0.7984 0.7983 0.072 Uiso 1 1 calc R
C103 C 0.16117(12) 0.6596(2) 0.71440(11) 0.0412(7) Uani 1 1 d .
H10D H 0.1612 0.6583 0.6774 0.062 Uiso 1 1 calc R
H10E H 0.1529 0.5967 0.7250 0.062 Uiso 1 1 calc R
H10F H 0.1969 0.6793 0.7365 0.062 Uiso 1 1 calc R
N004 N 0.18135(7) 0.79523(14) 0.60544(7) 0.0222(4) Uani 1 1 d .
N005 N 0.07518(7) 0.82335(13) 0.57503(7) 0.0209(4) Uani 1 1 d .
N006 N 0.10076(7) 1.01271(13) 0.60847(8) 0.0225(4) Uani 1 1 d .
N007 N 0.20370(7) 0.95677(14) 0.63653(8) 0.0239(4) Uani 1 1 d .
O003 O -0.21924(6) 0.98589(13) 0.53065(7) 0.0316(4) Uani 1 1 d .
Si02 Si 0.10881(3) 0.74403(6) 0.72243(3) 0.0332(2) Uani 1 1 d .
Ti1 Ti 0.134010(16) 0.88794(3) 0.628637(16) 0.02071(13) Uani 1 1 d .

loop_
_atom_site_aniso_label
_atom_site_aniso_U_11
_atom_site_aniso_U_22
_atom_site_aniso_U_33
_atom_site_aniso_U_23
_atom_site_aniso_U_13
_atom_site_aniso_U_12
C00A 0.0259(12) 0.0210(13) 0.0222(12) 0.0000(10) 0.0091(10) -0.0021(10)
C00B 0.0261(12) 0.0248(13) 0.0200(12) -0.0023(10) 0.0087(10) -0.0050(10)
C00C 0.0199(12) 0.0258(14) 0.0273(13) -0.0047(10) 0.0079(10) 0.0017(10)
C00D 0.0219(12) 0.0252(13) 0.0248(12) -0.0023(10) 0.0097(10) 0.0006(10)
C00E 0.0201(12) 0.0303(14) 0.0219(12) 0.0011(10) 0.0081(10) 0.0032(10)
C00F 0.0204(12) 0.0250(13) 0.0245(12) 0.0002(10) 0.0064(10) -0.0001(10)
C00G 0.0251(12) 0.0235(13) 0.0207(12) -0.0015(10) 0.0097(10) -0.0031(10)
C00H 0.0282(13) 0.0231(13) 0.0223(12) 0.0003(10) 0.0104(10) -0.0015(10)
C00I 0.0282(13) 0.0209(13) 0.0217(12) 0.0024(10) 0.0105(10) 0.0018(10)
C00J 0.0239(12) 0.0292(14) 0.0257(13) -0.0012(10) 0.0072(10) -0.0039(10)
C00K 0.0242(12) 0.0250(13) 0.0217(12) 0.0008(10) 0.0098(10) 0.0003(10)
C00L 0.0186(12) 0.0296(14) 0.0251(12) -0.0007(10) 0.0081(10) -0.0022(10)
C00M 0.0281(13) 0.0252(14) 0.0271(13) 0.0004(10) 0.0075(10) 0.0000(10)
C00N 0.0268(13) 0.0305(14) 0.0231(12) -0.0010(10) 0.0079(10) 0.0064(11)
C00O 0.0208(12) 0.0256(13) 0.0224(12) 0.0021(10) 0.0090(10) 0.0009(10)
C00P 0.0200(12) 0.0297(14) 0.0214(12) 0.0006(10) 0.0070(10) 0.0014(10)
C00Q 0.0210(12) 0.0293(14) 0.0271(13) -0.0045(10) 0.0099(10) 0.0010(10)
C00R 0.0200(12) 0.0346(15) 0.0271(13) -0.0002(11) 0.0070(10) 0.0003(11)
C00S 0.0239(12) 0.0295(14) 0.0306(13) -0.0046(11) 0.0083(10) -0.0009(10)
C00T 0.0220(12) 0.0251(13) 0.0274(13) -0.0033(10) 0.0090(10) -0.0036(10)
C00U 0.0276(13) 0.0282(14) 0.0260(13) 0.0039(11) 0.0060(10) 0.0047(11)
C00V 0.0230(12) 0.0262(14) 0.0311(13) 0.0006(11) 0.0109(10) 0.0024(10)
C00W 0.0262(13) 0.0265(14) 0.0296(13) 0.0033(11) 0.0128(11) -0.0014(10)
C00X 0.0235(12) 0.0283(14) 0.0254(12) 0.0023(10) 0.0085(10) 0.0029(10)
C00Y 0.0314(13) 0.0231(13) 0.0288(13) -0.0017(10) 0.0111(11) 0.0022(11)
C00Z 0.0340(14) 0.0271(14) 0.0292(14) -0.0033(11) 0.0040(11) 0.0006(11)
C01A 0.0253(13) 0.0319(15) 0.0439(16) 0.0141(12) 0.0161(12) 0.0026(11)
C01B 0.0533(17) 0.0337(16) 0.0293(14) -0.0006(12) 0.0172(13) -0.0028(13)
C01C 0.0280(14) 0.059(2) 0.0301(14) 0.0007(13) 0.0048(11) 0.0063(13)
C01D 0.0512(18) 0.0448(18) 0.0341(15) 0.0071(13) 0.0234(14) 0.0076(14)
C01E 0.063(2) 0.0437(18) 0.0318(15) 0.0023(13) 0.0219(14) 0.0031(15)
C01F 0.0562(19) 0.0483(19) 0.0501(19) -0.0240(15) 0.0265(16) -0.0140(16)
C01H 0.0500(19) 0.0300(17) 0.070(2) 0.0054(15) 0.0057(16) -0.0068(14)
C008 0.0184(11) 0.0260(13) 0.0221(12) 0.0033(10) 0.0088(9) 0.0001(10)
C009 0.0216(12) 0.0260(13) 0.0227(12) 0.0018(10) 0.0107(10) 0.0034(10)
C010 0.0233(12) 0.0294(14) 0.0310(14) 0.0071(11) 0.0119(10) 0.0050(10)
C011 0.0214(12) 0.0323(14) 0.0256(13) 0.0004(11) 0.0061(10) 0.0051(10)
C012 0.0325(14) 0.0354(15) 0.0234(13) -0.0015(11) 0.0093(11) 0.0025(11)
C013 0.0287(14) 0.0295(15) 0.0389(15) -0.0065(12) 0.0098(12) -0.0050(11)
C014 0.0273(13) 0.0303(14) 0.0298(13) 0.0031(11) 0.0142(11) 0.0009(11)
C015 0.0274(13) 0.0340(15) 0.0293(13) -0.0031(11) 0.0111(11) -0.0006(11)
C016 0.0280(14) 0.0357(16) 0.0409(16) -0.0154(13) 0.0124(12) -0.0079(12)
C017 0.0313(14) 0.0463(18) 0.0262(13) -0.0081(12) 0.0124(11) -0.0027(12)
C018 0.0525(18) 0.0262(15) 0.0369(15) -0.0023(12) 0.0155(13) 0.0003(13)
C019 0.0286(14) 0.0232(14) 0.0465(17) 0.0032(12) 0.0036(12) -0.0017(11)
C101 0.0359(17) 0.076(3) 0.052(2) 0.0204(18) 0.0040(14) -0.0157(16)
C102 0.0528(19) 0.060(2) 0.0386(17) 0.0111(15) 0.0243(15) 0.0134(16)
C103 0.0557(18) 0.0389(17) 0.0305(15) -0.0007(12) 0.0150(13) 0.0037(14)
N004 0.0199(10) 0.0234(11) 0.0244(10) -0.0016(8) 0.0079(8) 0.0000(8)
N005 0.0197(10) 0.0203(11) 0.0238(10) -0.0004(8) 0.0082(8) -0.0001(8)
N006 0.0207(10) 0.0217(11) 0.0267(11) -0.0016(8) 0.0093(8) -0.0004(8)
N007 0.0208(10) 0.0239(11) 0.0279(11) -0.0040(9) 0.0086(8) -0.0006(8)
O003 0.0197(9) 0.0431(11) 0.0319(10) 0.0039(8) 0.0072(7) 0.0041(8)
Si02 0.0303(4) 0.0433(5) 0.0265(4) 0.0044(3) 0.0090(3) 0.0006(3)
Ti1 0.0192(2) 0.0217(2) 0.0226(2) -0.00152(17) 0.00834(17) 0.00021(17)

loop_
_atom_type_symbol
_atom_type_description
_atom_type_scat_dispersion_real
_atom_type_scat_dispersion_imag
_atom_type_scat_source
C C 0.0033 0.0016 'International Tables Vol C Tables 4.2.6.8 and 6.1.1.4'
H H 0.0000 0.0000 'International Tables Vol C Tables 4.2.6.8 and 6.1.1.4'
N N 0.0061 0.0033 'International Tables Vol C Tables 4.2.6.8 and 6.1.1.4'
O O 0.0106 0.0060 'International Tables Vol C Tables 4.2.6.8 and 6.1.1.4'
Si Si 0.0817 0.0704 'International Tables Vol C Tables 4.2.6.8 and 6.1.1.4'
Zr Zr -2.9673 0.5597 'International Tables Vol C Tables 4.2.6.8 and 6.1.1.4'
Ti Ti 0.2776 0.4457 'International Tables Vol C Tables 4.2.6.8 and 6.1.1.4'

loop_
_geom_angle_atom_site_label_1
_geom_angle_atom_site_label_2
_geom_angle_atom_site_label_3
_geom_angle
C00K C00A N005 124.7(2)
C00K C00A C00T 127.7(2)
N005 C00A C00T 107.6(2)
N007 C00B C00G 120.8(2)
N007 C00B C00J 107.3(2)
C00G C00B C00J 131.7(2)
C00S C00C C015 119.7(2)
C00S C00C C00K 121.5(2)
C015 C00C C00K 118.8(2)
C00W C00D C00X 118.1(2)
C00W C00D C00O 121.9(2)
C00X C00D C00O 119.9(2)
N004 C00E C011 108.7(2)
N004 C00E C00P 112.2(2)
C011 C00E C00P 138.3(2)
C00M C00F C010 120.3(2)
C00M C00F C00G 120.3(2)
C010 C00F C00G 119.3(2)
C00H C00G C00B 122.6(2)
C00H C00G C00F 119.7(2)
C00B C00G C00F 117.7(2)
N006 C00H C00G 124.8(2)
N006 C00H C00Y 107.6(2)
C00G C00H C00Y 127.6(2)
N004 C00I C00K 121.3(2)
N004 C00I C00N 107.6(2)
C00K C00I C00N 130.9(2)
C00R C00J C00B 108.1(2)
C00R C00J H00J 126.0
C00B C00J H00J 126.0
C00A C00K C00I 122.0(2)
C00A C00K C00C 119.1(2)
C00I C00K C00C 118.5(2)
C00T C00L C008 108.1(2)
C00T C00L H00L 125.9
C008 C00L H00L 125.9
C00F C00M C00Z 119.1(2)
C00F C00M C01B 122.1(2)
C00Z C00M C01B 118.8(2)
C011 C00N C00I 108.3(2)
C011 C00N H00N 125.9
C00I C00N H00N 125.9
C009 C00O C008 124.9(2)
C009 C00O C00D 119.6(2)
C008 C00O C00D 115.5(2)
N007 C00P C00R 108.1(2)
N007 C00P C00E 112.0(2)
C00R C00P C00E 139.4(2)
O003 C00Q C00U 124.2(2)
O003 C00Q C014 115.6(2)
C00U C00Q C014 120.2(2)
C00J C00R C00P 107.6(2)
C00J C00R H00R 126.2
C00P C00R H00R 126.2
C013 C00S C00C 118.5(2)
C013 C00S C018 120.4(2)
C00C C00S C018 121.1(2)
C00L C00T C00A 108.6(2)
C00L C00T H00T 125.7
C00A C00T H00T 125.7
C00Q C00U C00W 119.4(2)
C00Q C00U H00U 120.3
C00W C00U H00U 120.3
C00Y C00V C009 108.2(2)
C00Y C00V H00V 125.9
C009 C00V H00V 125.9
C00D C00W C00U 121.3(2)
C00D C00W H00W 119.4
C00U C00W H00W 119.4
C014 C00X C00D 121.5(2)
C014 C00X H00X 119.3
C00D C00X H00X 119.3
C00V C00Y C00H 108.6(2)
C00V C00Y H00Y 125.7
C00H C00Y H00Y 125.7
C019 C00Z C00M 121.5(2)
C019 C00Z H00Z 119.2
C00M C00Z H00Z 119.2
C019 C01A C010 122.3(2)
C019 C01A H01F 118.9
C010 C01A H01F 118.9
C00M C01B H01G 109.5
C00M C01B H01H 109.5
H01G C01B H01H 109.5
C00M C01B H01I 109.5
H01G C01B H01I 109.5
H01H C01B H01I 109.5
O003 C01C H01J 109.5
O003 C01C H01K 109.5
H01J C01C H01K 109.5
O003 C01C H01L 109.5
H01J C01C H01L 109.5
H01K C01C H01L 109.5
C010 C01D H01M 109.5
C010 C01D H01N 109.5
H01M C01D H01N 109.5
C010 C01D H01O 109.5
H01M C01D H01O 109.5
H01N C01D H01O 109.5
C015 C01E H01P 109.5
C015 C01E H01Q 109.5
H01P C01E H01Q 109.5
C015 C01E H01R 109.5
H01P C01E H01R 109.5
H01Q C01E H01R 109.5
C016 C01F H01S 109.5
C016 C01F H01T 109.5
H01S C01F H01T 109.5
C016 C01F H01U 109.5
H01S C01F H01U 109.5
H01T C01F H01U 109.5
C019 C01H H01$ 109.5
C019 C01H H01V 109.5
H01$ C01H H01V 109.5
C019 C01H H01W 109.5
H01$ C01H H01W 109.5
H01V C01H H01W 109.5
N005 C008 C00O 124.8(2)
N005 C008 C00L 107.8(2)
C00O C008 C00L 127.0(2)
N006 C009 C00O 124.4(2)
N006 C009 C00V 107.6(2)
C00O C009 C00V 128.0(2)
C01A C010 C00F 118.3(2)
C01A C010 C01D 120.0(2)
C00F C010 C01D 121.7(2)
C00N C011 C00E 107.1(2)
C00N C011 H011 126.4
C00E C011 H011 126.4
Si02 C012 Ti1 123.50(14)
Si02 C012 H01A 106.5
Ti1 C012 H01A 106.5
Si02 C012 H01B 106.5
Ti1 C012 H01B 106.5
H01A C012 H01B 106.5
C016 C013 C00S 122.5(3)
C016 C013 H013 118.8
C00S C013 H013 118.8
C00X C014 C00Q 119.5(2)
C00X C014 H014 120.2
C00Q C014 H014 120.2
C017 C015 C00C 118.9(2)
C017 C015 C01E 120.3(2)
C00C C015 C01E 120.7(2)
C017 C016 C013 118.0(2)
C017 C016 C01F 120.3(3)
C013 C016 C01F 121.8(3)
C016 C017 C015 122.2(2)
C016 C017 H017 118.9
C015 C017 H017 118.9
C00S C018 H01C 109.5
C00S C018 H01D 109.5
H01C C018 H01D 109.5
C00S C018 H01E 109.5
H01C C018 H01E 109.5
H01D C018 H01E 109.5
C00Z C019 C01A 118.5(2)
C00Z C019 C01H 120.2(3)
C01A C019 C01H 121.3(3)
Si02 C101 H10G 109.5
Si02 C101 H10H 109.5
H10G C101 H10H 109.5
Si02 C101 H10I 109.5
H10G C101 H10I 109.5
H10H C101 H10I 109.5
Si02 C102 H10A 109.5
Si02 C102 H10B 109.5
H10A C102 H10B 109.5
Si02 C102 H10C 109.5
H10A C102 H10C 109.5
H10B C102 H10C 109.5
Si02 C103 H10D 109.5
Si02 C103 H10E 109.5
H10D C103 H10E 109.5
Si02 C103 H10F 109.5
H10D C103 H10F 109.5
H10E C103 H10F 109.5
C00I N004 C00E 108.26(19)
C00I N004 Ti1 134.20(15)
C00E N004 Ti1 117.31(15)
C008 N005 C00A 107.88(18)
C008 N005 Ti1 119.82(15)
C00A N005 Ti1 131.24(15)
C009 N006 C00H 107.98(19)
C009 N006 Ti1 119.23(15)
C00H N006 Ti1 128.77(15)
C00B N007 C00P 108.88(19)
C00B N007 Ti1 132.90(16)
C00P N007 Ti1 117.61(16)
C00Q O003 C01C 116.32(19)
C012 Si02 C103 108.48(13)
C012 Si02 C102 109.44(14)
C103 Si02 C102 109.22(13)
C012 Si02 C101 110.12(14)
C103 Si02 C101 110.33(16)
C102 Si02 C101 109.22(15)
N006 Ti1 N005 92.32(8)
N006 Ti1 N007 83.92(8)
N005 Ti1 N007 141.28(8)
N006 Ti1 N004 139.55(8)
N005 Ti1 N004 83.20(8)
N007 Ti1 N004 75.48(8)
N006 Ti1 C012 105.10(9)
N005 Ti1 C012 108.58(9)
N007 Ti1 C012 109.60(9)
N004 Ti1 C012 114.46(9)

loop_
_geom_bond_atom_site_label_1
_geom_bond_atom_site_label_2
_geom_bond_distance
C00A C00K 1.397(3)
C00A N005 1.398(3)
C00A C00T 1.423(3)
C00B N007 1.378(3)
C00B C00G 1.408(3)
C00B C00J 1.423(3)
C00C C00S 1.398(3)
C00C C015 1.411(3)
C00C C00K 1.495(3)
C00D C00W 1.382(3)
C00D C00X 1.390(3)
C00D C00O 1.490(3)
C00E N004 1.381(3)
C00E C011 1.408(3)
C00E C00P 1.417(3)
C00F C00M 1.395(3)
C00F C010 1.408(3)
C00F C00G 1.498(3)
C00G C00H 1.400(3)
C00H N006 1.397(3)
C00H C00Y 1.421(3)
C00I N004 1.375(3)
C00I C00K 1.409(3)
C00I C00N 1.419(3)
C00J C00R 1.373(4)
C00J H00J 0.9500
C00L C00T 1.359(3)
C00L C008 1.428(3)
C00L H00L 0.9500
C00M C00Z 1.397(4)
C00M C01B 1.514(4)
C00N C011 1.373(3)
C00N H00N 0.9500
C00O C009 1.408(3)
C00O C008 1.413(3)
C00P N007 1.379(3)
C00P C00R 1.412(3)
C00Q O003 1.372(3)
C00Q C00U 1.381(3)
C00Q C014 1.385(3)
C00R H00R 0.9500
C00S C013 1.395(4)
C00S C018 1.496(4)
C00T H00T 0.9500
C00U C00W 1.392(3)
C00U H00U 0.9500
C00V C00Y 1.361(3)
C00V C009 1.427(3)
C00V H00V 0.9500
C00W H00W 0.9500
C00X C014 1.380(3)
C00X H00X 0.9500
C00Y H00Y 0.9500
C00Z C019 1.379(4)
C00Z H00Z 0.9500
C01A C019 1.385(4)
C01A C010 1.389(4)
C01A H01F 0.9500
C01B H01G 0.9800
C01B H01H 0.9800
C01B H01I 0.9800
C01C O003 1.422(3)
C01C H01J 0.9800
C01C H01K 0.9800
C01C H01L 0.9800
C01D C010 1.510(4)
C01D H01M 0.9800
C01D H01N 0.9800
C01D H01O 0.9800
C01E C015 1.524(4)
C01E H01P 0.9800
C01E H01Q 0.9800
C01E H01R 0.9800
C01F C016 1.506(4)
C01F H01S 0.9800
C01F H01T 0.9800
C01F H01U 0.9800
C01H C019 1.513(4)
C01H H01$ 0.9800
C01H H01V 0.9800
C01H H01W 0.9800
C008 N005 1.394(3)
C009 N006 1.397(3)
C011 H011 0.9500
C012 Si02 1.855(3)
C012 Ti1 2.031(2)
C012 H01A 0.9900
C012 H01B 0.9900
C013 C016 1.379(4)
C013 H013 0.9500
C014 H014 0.9500
C015 C017 1.386(4)
C016 C017 1.377(4)
C017 H017 0.9500
C018 H01C 0.9800
C018 H01D 0.9800
C018 H01E 0.9800
C101 Si02 1.866(3)
C101 H10G 0.9800
C101 H10H 0.9800
C101 H10I 0.9800
C102 Si02 1.865(3)
C102 H10A 0.9800
C102 H10B 0.9800
C102 H10C 0.9800
C103 Si02 1.863(3)
C103 H10D 0.9800
C103 H10E 0.9800
C103 H10F 0.9800
N004 Ti1 2.0089(19)
N005 Ti1 1.9808(19)
N006 Ti1 1.9777(19)
N007 Ti1 2.0020(19)

loop_
_platon_squeeze_void_nr
_platon_squeeze_void_average_x
_platon_squeeze_void_average_y
_platon_squeeze_void_average_z
_platon_squeeze_void_volume
_platon_squeeze_void_count_electrons
_platon_squeeze_void_content
1 0.500 0.244 0.250 422 77 ' '
2 0.000 -0.256 0.250 422 77 ' '
3 0.500 -0.244 0.750 422 77 ' '
4 0.000 0.256 0.750 422 77 ' '
